data_2008391
loop_
_publ_author_name
'Nakasa, Kazuyuki'
'Nakagawa, Hiroo'
'Kani, Yoshiyuki'
'Tsuchimoto, Masanobu'
'Ohba, Shigeru'

_publ_section_title
;
 Copper(II) 2-thiopheneglyoxylate adducts with pyridine derivatives
;
_journal_issue 4
_journal_name_full 'Acta Crystallographica Section C'
_journal_page_first 513
_journal_page_last 517
_journal_paper_doi 10.1107/S0108270198016424
_journal_volume 55
_journal_year 1999
_chemical_formula_iupac '[Cu (C6 H3 O3 S)2 (C5 H5 N)2]'
_chemical_formula_moiety 'C22 H16 Cu N2 O6 S2'
_chemical_formula_structural 'Cu (C4 H3 S C O C O2)2 (C5 H5 N)2'
_chemical_formula_sum 'C22 H16 Cu N2 O6 S2'
_chemical_formula_weight 532.04
_chemical_name_systematic
;
Bis(pyridine)-bis(2-thiopheneglyoxylato-O^1^,O^2^)copper(II)
;
_space_group_IT_number 15
_symmetry_cell_setting monoclinic
_symmetry_space_group_name_Hall '-C 2yc'
_symmetry_space_group_name_H-M 'C 1 2/c 1'
_atom_type_scat_source IntTabIV
_cell_angle_alpha 90.
_cell_angle_beta 102.020(10)
_cell_angle_gamma 90.
_cell_formula_units_Z 4
_cell_length_a 13.150(2)
_cell_length_b 11.545(2)
_cell_length_c 14.565(2)
_cell_measurement_reflns_used 25
_cell_measurement_temperature 297
_cell_measurement_theta_max 15.0
_cell_measurement_theta_min 14.6
_cell_volume 2162.7(6)
_computing_cell_refinement 'AFC/MSC Diffractometer Control System'
_computing_data_collection 'AFC/MSC Diffractometer Control System (Rigaku Corporation, 1993)'
_computing_data_reduction 'local programs'
_computing_molecular_graphics CRYSTAN-GM
_computing_publication_material CRYSTAN-GM
_computing_structure_refinement CRYSTAN-GM
_computing_structure_solution 'CRYSTAN-GM (Edwards et al., 1996)'
_diffrn_measurement_device_type 'Rigaku AFC-5'
_diffrn_measurement_method \q-2\q
_diffrn_radiation_type MoK\a
_diffrn_radiation_wavelength 0.71073
_diffrn_reflns_av_R_equivalents 0.017
_diffrn_reflns_limit_h_max 17
_diffrn_reflns_limit_h_min 0
_diffrn_reflns_limit_k_max 15
_diffrn_reflns_limit_k_min 0
_diffrn_reflns_limit_l_max 19
_diffrn_reflns_limit_l_min -19
_diffrn_reflns_number 2594
_diffrn_reflns_theta_max 27.5
_diffrn_standards_decay_% 0
_diffrn_standards_interval_count 100
_diffrn_standards_number 3
_exptl_absorpt_coefficient_mu 1.247
_exptl_absorpt_correction_type none
_exptl_crystal_colour blue
_exptl_crystal_density_diffrn 1.634
_exptl_crystal_density_method 'not measured'
_exptl_crystal_description prism
_exptl_crystal_size_max 0.30
_exptl_crystal_size_mid 0.25
_exptl_crystal_size_min 0.20
_refine_diff_density_max 0.32
_refine_diff_density_min -0.47
_refine_ls_extinction_method none
_refine_ls_goodness_of_fit_obs 1.401
_refine_ls_hydrogen_treatment 'H atoms riding'
_refine_ls_number_parameters 151
_refine_ls_number_reflns 1932
_refine_ls_R_factor_obs 0.039
_refine_ls_shift/esd_max 0.02
_refine_ls_shift/esd_mean 0.0044
_refine_ls_structure_factor_coef F
_refine_ls_weighting_details 'w = 1/[\s^2^(F) + 0.000225F^2^]'
_refine_ls_weighting_scheme calc
_refine_ls_wR_factor_obs 0.040
_reflns_number_observed 1932
_reflns_number_total 2489
_reflns_threshold_expression '|F~o~| > 3\s(|F~o~|)'
_cod_data_source_file oa1077.cif
_cod_data_source_block I
_cod_depositor_comments
;
The following automatic conversions were performed:
'_symmetry_cell_setting' value 'Monoclinic' changed to 'monoclinic'
according to '/home/saulius/struct/CIF-dictionaries/cif_core.dic'
dictionary named 'cif_core.dic' version 2.4.1 from 2010-06-29.

Automatic conversion script
Id: cif_fix_enum 1527 2010-12-29 10:47:43Z saulius 

The following automatic conversions were performed:

'_atom_site_thermal_displace_type' tag value 'Uij' was replaced with
'Uani' value 17 times.

Automatic conversion script
Id: cif_fix_values 1646 2011-03-28 12:23:43Z adriana 

The following automatic conversions were performed:

'_symmetry_cell_setting' value 'Monoclinic' changed to 'monoclinic'
according to /home/saulius/struct/CIF-dictionaries/cif_core.dic
dictionary named 'cif_core.dic' version 2.4.1 from 2010-06-29.

Automatic conversion script
Id: cif_fix_values 1715 2011-07-08 13:25:40Z adriana 
;
_cod_original_sg_symbol_H-M 'C 2/c'
_cod_database_code 2008391

loop_
_symmetry_equiv_pos_as_xyz
+x,+y,+z
-x,+y,1/2-z
-x,-y,-z
+x,-y,1/2+z
1/2+x,1/2+y,+z
1/2-x,1/2+y,1/2-z
1/2-x,1/2-y,-z
1/2+x,1/2-y,1/2+z

loop_
_atom_site_aniso_label
_atom_site_aniso_U_11
_atom_site_aniso_U_22
_atom_site_aniso_U_33
_atom_site_aniso_U_12
_atom_site_aniso_U_13
_atom_site_aniso_U_23
Cu1 0.0377(2) 0.0293(2) 0.0383(3) 0.0019(2) 0.0090(2) -.0020(2)
S2 0.0588(5) 0.0421(5) 0.0574(5) 0.0021(4) 0.0237(4) -.0110(4)
O3 0.0460(10) 0.0320(10) 0.0420(10) 0.0060(10) 0.0130(10) 0.0020(10)
O4 0.116(2) 0.0340(10) 0.077(2) 0.0170(10) 0.055(2) 0.0020(10)
O5 0.0680(10) 0.0320(10) 0.0470(10) 0.0080(10) 0.0210(10) -0.0020(10)
N6 0.0400(10) 0.0340(10) 0.0370(10) 0.0000(10) 0.0090(10) -0.0020(10)
C7 0.0370(10) 0.0320(10) 0.051(2) 0.0010(10) 0.0130(10) -0.0010(10)
C8 0.0340(10) 0.0320(10) 0.045(2) -0.0020(10) 0.0090(10) -0.0030(10)
C9 0.0340(10) 0.0360(10) 0.0430(10) -0.0030(10) 0.0100(10) -0.0060(10)
C10 0.064(2) 0.065(2) 0.042(2) -0.0030(10) 0.0160(10) 0.0000(10)
C11 0.087(2) 0.059(2) 0.043(2) -0.008(2) 0.016(2) -0.001(2)
C12 0.069(2) 0.060(2) 0.051(2) -0.010(2) 0.020(2) -0.016(2)
C13 0.048(2) 0.039(2) 0.045(2) 0.0040(10) 0.0110(10) -0.0010(10)
C14 0.045(2) 0.055(2) 0.052(2) 0.0100(10) 0.0080(10) 0.0010(10)
C15 0.037(2) 0.066(2) 0.058(2) -0.004(2) 0.0090(10) -0.008(2)
C16 0.046(2) 0.046(2) 0.064(2) -0.0060(10) 0.012(2) -0.003(2)
C17 0.045(2) 0.038(2) 0.054(2) 0.0010(10) 0.0100(10) -0.0010(10)

loop_
_atom_site_label
_atom_site_fract_x
_atom_site_fract_y
_atom_site_fract_z
_atom_site_U_iso_or_equiv
_atom_site_thermal_displace_type
_atom_site_occupancy
Cu1 0.25 0.25 0.5 0.03650(10) Uani 1.000
S2 0.12628(7) 0.42807(7) 0.82542(6) 0.0561(3) Uani 0.938
O3 0.1869(2) 0.3923(2) 0.53410(10) 0.0410(6) Uani 1.000
O4 0.1360(2) 0.4964(2) 0.6437(2) 0.0780(10) Uani 1.000
O5 0.1937(2) 0.2028(2) 0.64380(10) 0.0510(8) Uani 1.000
N6 0.1077(2) 0.1945(2) 0.4283(2) 0.0386(8) Uani 1.000
C7 0.1628(2) 0.4060(2) 0.6131(2) 0.0412(9) Uani 1.000
C8 0.1691(2) 0.2950(2) 0.6748(2) 0.0385(9) Uani 1.000
C9 0.1476(2) 0.3026(2) 0.7689(2) 0.0398(9) Uani 1.000
C10 0.1498(2) 0.2016(3) 0.8271(2) 0.0580(10) Uani 1.167
C11 0.1318(3) 0.2400(3) 0.9169(2) 0.0650(10) Uani 1.000
C12 0.1189(3) 0.3558(3) 0.9236(2) 0.0640(10) Uani 1.000
C13 0.0323(2) 0.2693(3) 0.3887(2) 0.0450(10) Uani 1.000
C14 -0.0647(2) 0.2325(3) 0.3423(2) 0.0520(10) Uani 1.000
C15 -0.0858(2) 0.1165(3) 0.3368(2) 0.0560(10) Uani 1.000
C16 -0.0100(2) 0.0391(3) 0.3774(2) 0.0540(10) Uani 1.000
C17 0.0859(2) 0.0815(3) 0.4226(2) 0.0470(10) Uani 1.000
H10 0.17276 0.12681 0.81102 0.10 Uiso 0.900
H11 0.12991 0.18147 0.96332 0.10 Uiso 1.000
H12 0.11989 0.39823 0.98051 0.10 Uiso 1.000
H13 0.05490 0.34845 0.39490 0.10 Uiso 1.000
H14 -0.11383 0.29257 0.31913 0.10 Uiso 1.000
H15 -0.15348 0.08578 0.31080 0.10 Uiso 1.000
H16 -0.02153 -0.04302 0.37757 0.10 Uiso 1.000
H17 0.13972 0.02908 0.45168 0.10 Uiso 1.000

loop_
_geom_angle_atom_site_label_1
_geom_angle_atom_site_label_2
_geom_angle_atom_site_label_3
_geom_angle_site_symmetry_1
_geom_angle_site_symmetry_3
_geom_angle
_geom_angle_publ_flag
O3 Cu1 O3 . 7_556 180.0 no
O3 Cu1 O5 . . 75.30(10) yes
O3 Cu1 O5 . 7_556 104.70(10) no
O3 Cu1 N6 . . 90.10(10) yes
O3 Cu1 N6 . 7_556 89.90(10) no
O3 Cu1 O5 7_556 . 104.70(10) no
O3 Cu1 O5 7_556 7_556 75.30(10) no
O3 Cu1 N6 7_556 . 89.90(10) no
O3 Cu1 N6 7_556 7_556 90.10(10) no
O5 Cu1 O5 . 7_556 180.0 no
O5 Cu1 N6 . . 87.70(10) yes
O5 Cu1 N6 . 7_556 92.30(10) no
O5 Cu1 N6 7_556 . 92.30(10) no
O5 Cu1 N6 7_556 7_556 87.70(10) no
N6 Cu1 N6 . 7_556 180.0 no
C9 S2 C12 . . 91.9(2) no
Cu1 O3 C7 . . 122.5(2) yes
Cu1 O3 C7 7_556 . 122.5(2) no
Cu1 O5 C8 . . 106.0(2) yes
Cu1 O5 C8 7_556 . 106.0(2) no
Cu1 N6 C13 . . 122.0(2) no
Cu1 N6 C17 . . 120.0(2) no
Cu1 N6 C13 7_556 . 122.0(2) no
Cu1 N6 C17 7_556 . 120.0(2) no
C13 N6 C17 . . 118.0(3) no
O3 C7 O4 . . 126.0(3) no
O3 C7 C8 . . 115.4(3) no
O4 C7 C8 . . 118.6(3) no
O5 C8 C7 . . 119.1(3) no
O5 C8 C9 . . 121.1(3) no
C7 C8 C9 . . 119.8(3) no
S2 C9 C8 . . 125.7(3) no
S2 C9 C10 . . 112.7(3) no
C8 C9 C10 . . 121.5(3) no
C9 C10 C11 . . 107.4(3) no
C10 C11 C12 . . 114.5(3) no
S2 C12 C11 . . 113.6(3) no
N6 C13 C14 . . 122.3(3) no
C13 C14 C15 . . 119.0(3) no
C14 C15 C16 . . 119.4(3) no
C15 C16 C17 . . 118.7(3) no
N6 C17 C16 . . 122.5(3) no
C9 C10 H10 . . 123.6 no
C11 C10 H10 . . 128.0 no
C10 C11 H11 . . 117.0 no
C12 C11 H11 . . 128.5 no
S2 C12 H12 . . 119.3 no
C11 C12 H12 . . 125.9 no
N6 C13 H13 . . 112.5 no
C14 C13 H13 . . 125.1 no
C13 C14 H14 . . 115.8 no
C15 C14 H14 . . 125.1 no
C14 C15 H15 . . 123.0 no
C16 C15 H15 . . 117.3 no
C15 C16 H16 . . 122.8 no
C17 C16 H16 . . 118.4 no
N6 C17 H17 . . 117.4 no
C16 C17 H17 . . 120.1 no

loop_
_geom_bond_atom_site_label_1
_geom_bond_atom_site_label_2
_geom_bond_site_symmetry_1
_geom_bond_site_symmetry_2
_geom_bond_distance
_geom_bond_publ_flag
Cu1 O3 . . 1.951(2) yes
Cu1 O3 . 7_556 1.951(2) no
Cu1 O5 . . 2.424(3) yes
Cu1 O5 . 7_556 2.424(3) no
Cu1 N6 . . 2.047(3) yes
Cu1 N6 . 7_556 2.047(3) no
S2 C9 . . 1.718(3) no
S2 C12 . . 1.676(4) no
O3 C7 . . 1.264(4) yes
O4 C7 . . 1.216(4) yes
O5 C8 . . 1.226(4) yes
N6 C13 . . 1.350(4) no
N6 C17 . . 1.335(4) no
C7 C8 . . 1.558(4) no
C8 C9 . . 1.457(4) no
C9 C10 . . 1.438(4) no
C10 C11 . . 1.446(5) no
C11 C12 . . 1.354(6) no
C13 C14 . . 1.380(5) no
C14 C15 . . 1.366(5) no
C15 C16 . . 1.376(5) no
C16 C17 . . 1.385(5) no
C10 H10 . . 0.960 no
C11 H11 . . 0.959 no
C12 H12 . . 0.960 no
C13 H13 . . 0.960 no
C14 H14 . . 0.960 no
C15 H15 . . 0.960 no
C16 H16 . . 0.960 no
C17 H17 . . 0.960 no
